data_4084018
loop_
_publ_author_name
'Li, Ying-Zhou'
'Ganguly, Rakesh'
'Leong, Weng Kee'

_publ_section_title
;
 Binuclear Oxidative Addition of Sb--Cl Bonds: A Facile Synthetic Route to
 Main Group--Transition Element Clusters and Rings
;
_journal_issue 14
_journal_name_full Organometallics
_journal_page_first 3867
_journal_paper_doi 10.1021/om500565d
_journal_volume 33
_journal_year 2014
_chemical_formula_sum 'C17 H5 Cl2 O11 Os3 Sb'
_chemical_formula_weight 1148.46
_chemical_name_systematic
; 
 ? 
;
_space_group_IT_number 14
_symmetry_cell_setting monoclinic
_symmetry_space_group_name_Hall '-P 2yn'
_symmetry_space_group_name_H-M 'P 1 21/n 1'
_atom_sites_solution_hydrogens geom
_atom_sites_solution_primary direct
_atom_sites_solution_secondary difmap
_audit_creation_method SHELXL-97
_cell_angle_alpha 90.00
_cell_angle_beta 94.216(4)
_cell_angle_gamma 90.00
_cell_formula_units_Z 4
_cell_length_a 9.3100(8)
_cell_length_b 17.0733(17)
_cell_length_c 15.5431(17)
_cell_measurement_reflns_used 9115
_cell_measurement_temperature 103(2)
_cell_measurement_theta_max 30.47
_cell_measurement_theta_min 2.39
_cell_volume 2463.9(4)
_computing_cell_refinement 'Bruker SAINT'
_computing_data_collection 'Bruker APEX2'
_computing_data_reduction 'Bruker SAINT'
_computing_molecular_graphics 'Bruker SHELXTL'
_computing_publication_material 'Bruker SHELXTL'
_computing_structure_refinement 'SHELXL-97 (Sheldrick, 2008)'
_computing_structure_solution 'SHELXS-97 (Sheldrick, 2008)'
_diffrn_ambient_temperature 103(2)
_diffrn_measured_fraction_theta_full 0.992
_diffrn_measured_fraction_theta_max 0.992
_diffrn_measurement_device_type 'Bruker APEX-II CCD'
_diffrn_measurement_method '\f and \w scans'
_diffrn_radiation_monochromator graphite
_diffrn_radiation_source 'fine-focus sealed tube'
_diffrn_radiation_type MoK\a
_diffrn_radiation_wavelength 0.71073
_diffrn_reflns_av_R_equivalents 0.0000
_diffrn_reflns_av_sigmaI/netI 0.0523
_diffrn_reflns_limit_h_max 13
_diffrn_reflns_limit_h_min -13
_diffrn_reflns_limit_k_max 24
_diffrn_reflns_limit_k_min 0
_diffrn_reflns_limit_l_max 22
_diffrn_reflns_limit_l_min 0
_diffrn_reflns_number 7926
_diffrn_reflns_theta_full 31.19
_diffrn_reflns_theta_max 31.19
_diffrn_reflns_theta_min 2.39
_exptl_absorpt_coefficient_mu 16.775
_exptl_absorpt_correction_T_max 0.1522
_exptl_absorpt_correction_T_min 0.0814
_exptl_absorpt_correction_type multi-scan
_exptl_absorpt_process_details sadabs
_exptl_crystal_colour yellow
_exptl_crystal_density_diffrn 3.096
_exptl_crystal_density_method 'not measured'
_exptl_crystal_description block
_exptl_crystal_F_000 2032
_exptl_crystal_size_max 0.30
_exptl_crystal_size_mid 0.20
_exptl_crystal_size_min 0.18
_refine_diff_density_max 2.082
_refine_diff_density_min -2.877
_refine_diff_density_rms 0.582
_refine_ls_extinction_method none
_refine_ls_goodness_of_fit_ref 1.159
_refine_ls_hydrogen_treatment constr
_refine_ls_matrix_type full
_refine_ls_number_parameters 307
_refine_ls_number_reflns 7926
_refine_ls_number_restraints 0
_refine_ls_restrained_S_all 1.159
_refine_ls_R_factor_all 0.0499
_refine_ls_R_factor_gt 0.0362
_refine_ls_shift/su_max 0.002
_refine_ls_shift/su_mean 0.000
_refine_ls_structure_factor_coef Fsqd
_refine_ls_weighting_details 'calc w=1/[\s^2^(Fo^2^)+(0.0573P)^2^+1.5254P] where P=(Fo^2^+2Fc^2^)/3'
_refine_ls_weighting_scheme calc
_refine_ls_wR_factor_gt 0.0960
_refine_ls_wR_factor_ref 0.1129
_reflns_number_gt 6625
_reflns_number_total 7926
_reflns_threshold_expression >2sigma(I)
_cod_data_source_file om500565d_si_003.cif
_cod_data_source_block lwk158
_cod_depositor_comments
;
The following automatic conversions were performed:

'_symmetry_cell_setting' value 'Monoclinic' changed to 'monoclinic'
according to
/usr/data/users/saulius/crontab/automatic-downloads/rss-feeds/ACS/lib/dictionaries/cif_core.dic
dictionary named 'cif_core.dic' version 2.4.2 from 2011-04-26.

Automatic conversion script
Id: cif_fix_values 2281 2013-09-26 08:29:07Z andrius 

 Adding full bibliography for 4084009--4084020.cif.
;
_cod_original_sg_symbol_H-M P2(1)/n
_cod_database_code 4084018

loop_
_symmetry_equiv_pos_as_xyz
'x, y, z'
'-x+1/2, y+1/2, -z+1/2'
'-x, -y, -z'
'x-1/2, -y-1/2, z-1/2'

loop_
_atom_site_label
_atom_site_type_symbol
_atom_site_fract_x
_atom_site_fract_y
_atom_site_fract_z
_atom_site_U_iso_or_equiv
_atom_site_adp_type
_atom_site_occupancy
_atom_site_symmetry_multiplicity
_atom_site_calc_flag
_atom_site_refinement_flags
Os1 Os 0.44469(3) 0.178718(16) 1.037874(18) 0.01064(8) Uani 1 1 d .
Os2 Os 0.17852(3) 0.146094(16) 0.927182(18) 0.01051(8) Uani 1 1 d .
Os3 Os 0.42331(3) 0.371762(16) 0.823725(18) 0.01145(8) Uani 1 1 d .
Sb1 Sb 0.30490(5) 0.28602(3) 0.94050(3) 0.00929(10) Uani 1 1 d .
C11 C 0.5640(9) 0.1631(5) 0.9404(6) 0.0185(16) Uani 1 1 d .
C12 C 0.4774(9) 0.0716(4) 1.0793(5) 0.0165(16) Uani 1 1 d .
C13 C 0.5926(9) 0.2415(5) 1.0965(5) 0.0184(16) Uani 1 1 d .
C14 C 0.3200(9) 0.1982(5) 1.1318(5) 0.0162(16) Uani 1 1 d .
C21 C 0.2922(9) 0.1115(4) 0.8320(5) 0.0168(16) Uani 1 1 d .
C22 C 0.1737(8) 0.0384(5) 0.9684(5) 0.0155(15) Uani 1 1 d .
C23 C 0.0477(9) 0.1791(4) 1.0130(5) 0.0156(16) Uani 1 1 d .
C24 C 0.0197(8) 0.1569(5) 0.8420(5) 0.0163(15) Uani 1 1 d .
C31 C 0.4506(8) 0.2778(5) 0.7531(5) 0.0158(16) Uani 1 1 d .
C32 C 0.6102(9) 0.3589(4) 0.8770(5) 0.0177(16) Uani 1 1 d .
C33 C 0.3918(8) 0.4690(5) 0.8904(6) 0.0186(17) Uani 1 1 d .
C51 C 0.1953(8) 0.3606(4) 1.0243(5) 0.0116(14) Uani 1 1 d .
C52 C 0.0508(8) 0.3777(5) 1.0086(6) 0.0180(16) Uani 1 1 d .
H52 H -0.0020 0.3562 0.9595 0.022 Uiso 1 1 calc R
C53 C -0.0167(11) 0.4257(5) 1.0639(7) 0.030(2) Uani 1 1 d .
H53 H -0.1173 0.4351 1.0547 0.036 Uiso 1 1 calc R
C54 C 0.0607(11) 0.4607(5) 1.1330(6) 0.027(2) Uani 1 1 d .
H54 H 0.0145 0.4955 1.1698 0.032 Uiso 1 1 calc R
C55 C 0.2028(11) 0.4449(5) 1.1475(6) 0.026(2) Uani 1 1 d .
H55 H 0.2555 0.4674 1.1960 0.031 Uiso 1 1 calc R
C56 C 0.2711(9) 0.3971(5) 1.0934(5) 0.0189(16) Uani 1 1 d .
H56 H 0.3718 0.3886 1.1032 0.023 Uiso 1 1 calc R
Cl31 Cl 0.1773(2) 0.38408(12) 0.76092(14) 0.0223(4) Uani 1 1 d .
Cl32 Cl 0.5015(3) 0.45404(13) 0.70779(14) 0.0277(5) Uani 1 1 d .
O11 O 0.6344(7) 0.1566(4) 0.8845(4) 0.0275(14) Uani 1 1 d .
O12 O 0.4915(8) 0.0099(3) 1.1016(4) 0.0276(15) Uani 1 1 d .
O13 O 0.6768(7) 0.2816(4) 1.1306(5) 0.0327(17) Uani 1 1 d .
O14 O 0.2526(7) 0.2083(4) 1.1880(4) 0.0239(13) Uani 1 1 d .
O21 O 0.3440(8) 0.0894(4) 0.7739(4) 0.0280(15) Uani 1 1 d .
O22 O 0.1735(7) -0.0235(3) 0.9944(4) 0.0247(14) Uani 1 1 d .
O23 O -0.0383(7) 0.1968(4) 1.0579(4) 0.0244(13) Uani 1 1 d .
O24 O -0.0740(7) 0.1645(4) 0.7909(4) 0.0302(16) Uani 1 1 d .
O31 O 0.4719(7) 0.2235(3) 0.7149(4) 0.0209(12) Uani 1 1 d .
O32 O 0.7207(7) 0.3492(4) 0.9115(5) 0.0314(16) Uani 1 1 d .
O33 O 0.3782(7) 0.5243(4) 0.9270(4) 0.0285(15) Uani 1 1 d .

loop_
_atom_site_aniso_label
_atom_site_aniso_U_11
_atom_site_aniso_U_22
_atom_site_aniso_U_33
_atom_site_aniso_U_23
_atom_site_aniso_U_13
_atom_site_aniso_U_12
Os1 0.00976(14) 0.01065(13) 0.01133(14) 0.00108(10) -0.00042(10) 0.00127(10)
Os2 0.01034(14) 0.01116(13) 0.01006(14) -0.00103(10) 0.00098(10) -0.00122(10)
Os3 0.01196(14) 0.01154(13) 0.01073(14) 0.00245(10) -0.00006(10) 0.00028(10)
Sb1 0.0076(2) 0.0103(2) 0.0101(2) 0.00007(16) 0.00151(17) 0.00096(16)
C11 0.010(4) 0.020(4) 0.025(4) -0.001(3) 0.006(3) 0.003(3)
C12 0.020(4) 0.015(3) 0.013(4) -0.001(3) -0.004(3) 0.001(3)
C13 0.015(4) 0.020(4) 0.020(4) 0.002(3) 0.002(3) 0.003(3)
C14 0.015(4) 0.020(4) 0.013(4) -0.003(3) -0.004(3) -0.001(3)
C21 0.022(4) 0.010(3) 0.018(4) 0.000(3) 0.002(3) 0.001(3)
C22 0.012(3) 0.022(4) 0.013(4) -0.006(3) 0.002(3) -0.005(3)
C23 0.016(4) 0.018(4) 0.012(4) -0.001(3) -0.004(3) -0.002(3)
C24 0.012(4) 0.021(4) 0.017(4) 0.001(3) 0.005(3) -0.002(3)
C31 0.011(3) 0.021(4) 0.015(4) 0.011(3) -0.001(3) -0.003(3)
C32 0.018(4) 0.016(4) 0.019(4) 0.001(3) 0.007(3) -0.006(3)
C33 0.009(4) 0.022(4) 0.024(4) 0.009(3) -0.002(3) -0.005(3)
C51 0.012(3) 0.009(3) 0.014(3) -0.001(3) 0.002(3) -0.001(3)
C52 0.008(3) 0.024(4) 0.022(4) -0.007(3) 0.000(3) 0.003(3)
C53 0.022(5) 0.027(5) 0.043(6) 0.003(4) 0.016(4) 0.007(4)
C54 0.038(6) 0.013(4) 0.032(5) -0.004(3) 0.023(4) 0.001(4)
C55 0.044(6) 0.011(3) 0.025(5) -0.004(3) 0.009(4) 0.000(4)
C56 0.018(4) 0.019(4) 0.019(4) -0.001(3) 0.001(3) 0.001(3)
Cl31 0.0195(10) 0.0237(9) 0.0222(10) -0.0022(8) -0.0083(8) 0.0080(8)
Cl32 0.0418(14) 0.0225(10) 0.0191(10) 0.0074(8) 0.0031(9) -0.0060(9)
O11 0.021(3) 0.034(3) 0.029(4) 0.004(3) 0.010(3) 0.005(3)
O12 0.037(4) 0.016(3) 0.028(3) 0.006(3) -0.004(3) 0.002(3)
O13 0.027(4) 0.032(3) 0.038(4) -0.001(3) -0.008(3) -0.011(3)
O14 0.021(3) 0.034(3) 0.016(3) 0.000(3) 0.004(2) -0.004(3)
O21 0.040(4) 0.028(3) 0.018(3) 0.001(3) 0.013(3) 0.001(3)
O22 0.030(4) 0.020(3) 0.024(3) 0.002(2) -0.002(3) -0.006(3)
O23 0.025(3) 0.032(3) 0.018(3) 0.001(3) 0.010(3) -0.003(3)
O24 0.023(4) 0.037(4) 0.029(4) -0.007(3) -0.006(3) 0.003(3)
O31 0.021(3) 0.023(3) 0.020(3) -0.001(2) 0.008(2) 0.000(2)
O32 0.014(3) 0.038(4) 0.041(4) -0.006(3) -0.001(3) -0.005(3)
O33 0.029(4) 0.022(3) 0.035(4) -0.010(3) 0.001(3) -0.004(3)

loop_
_atom_type_symbol
_atom_type_description
_atom_type_scat_dispersion_real
_atom_type_scat_dispersion_imag
_atom_type_scat_source
C C 0.0033 0.0016 'International Tables Vol C Tables 4.2.6.8 and 6.1.1.4'
H H 0.0000 0.0000 'International Tables Vol C Tables 4.2.6.8 and 6.1.1.4'
O O 0.0106 0.0060 'International Tables Vol C Tables 4.2.6.8 and 6.1.1.4'
Cl Cl 0.1484 0.1585 'International Tables Vol C Tables 4.2.6.8 and 6.1.1.4'
Sb Sb -0.5866 1.5461 'International Tables Vol C Tables 4.2.6.8 and 6.1.1.4'
Os Os -1.2165 7.6030 'International Tables Vol C Tables 4.2.6.8 and 6.1.1.4'

loop_
_geom_angle_atom_site_label_1
_geom_angle_atom_site_label_2
_geom_angle_atom_site_label_3
_geom_angle
C13 Os1 C12 106.1(3)
C13 Os1 C14 89.7(3)
C12 Os1 C14 90.0(4)
C13 Os1 C11 90.9(4)
C12 Os1 C11 92.5(4)
C14 Os1 C11 177.2(3)
C13 Os1 Sb1 100.9(2)
C12 Os1 Sb1 153.0(2)
C14 Os1 Sb1 90.9(2)
C11 Os1 Sb1 86.3(2)
C13 Os1 Os2 156.9(2)
C12 Os1 Os2 96.8(2)
C14 Os1 Os2 87.0(2)
C11 Os1 Os2 91.3(2)
Sb1 Os1 Os2 56.288(13)
C24 Os2 C22 106.4(3)
C24 Os2 C23 87.4(3)
C22 Os2 C23 91.0(3)
C24 Os2 C21 86.6(3)
C22 Os2 C21 89.4(3)
C23 Os2 C21 173.9(3)
C24 Os2 Sb1 106.3(2)
C22 Os2 Sb1 147.3(2)
C23 Os2 Sb1 89.0(2)
C21 Os2 Sb1 93.9(2)
C24 Os2 Os1 162.0(2)
C22 Os2 Os1 91.4(2)
C23 Os2 Os1 94.9(2)
C21 Os2 Os1 91.1(2)
Sb1 Os2 Os1 55.999(12)
C32 Os3 C31 89.8(3)
C32 Os3 C33 92.0(3)
C31 Os3 C33 177.4(3)
C32 Os3 Cl31 177.0(3)
C31 Os3 Cl31 90.2(2)
C33 Os3 Cl31 88.1(2)
C32 Os3 Cl32 94.3(3)
C31 Os3 Cl32 90.0(2)
C33 Os3 Cl32 88.1(2)
Cl31 Os3 Cl32 88.67(8)
C32 Os3 Sb1 93.0(3)
C31 Os3 Sb1 90.5(2)
C33 Os3 Sb1 91.1(2)
Cl31 Os3 Sb1 83.99(6)
Cl32 Os3 Sb1 172.64(6)
C51 Sb1 Os3 109.4(2)
C51 Sb1 Os1 107.47(19)
Os3 Sb1 Os1 124.30(2)
C51 Sb1 Os2 110.7(2)
Os3 Sb1 Os2 130.48(2)
Os1 Sb1 Os2 67.713(15)
O11 C11 Os1 177.7(8)
O12 C12 Os1 177.6(7)
O13 C13 Os1 177.0(7)
O14 C14 Os1 177.3(7)
O21 C21 Os2 173.0(8)
O22 C22 Os2 177.9(7)
O23 C23 Os2 174.1(7)
O24 C24 Os2 178.9(8)
O31 C31 Os3 176.8(6)
O32 C32 Os3 177.2(8)
O33 C33 Os3 177.8(8)
C52 C51 C56 118.4(7)
C52 C51 Sb1 121.4(5)
C56 C51 Sb1 120.1(6)
C53 C52 C51 120.0(8)
C53 C52 H52 120.0
C51 C52 H52 120.0
C52 C53 C54 120.5(9)
C52 C53 H53 119.8
C54 C53 H53 119.8
C55 C54 C53 119.4(9)
C55 C54 H54 120.3
C53 C54 H54 120.3
C54 C55 C56 120.7(8)
C54 C55 H55 119.6
C56 C55 H55 119.6
C55 C56 C51 120.9(8)
C55 C56 H56 119.6
C51 C56 H56 119.6

loop_
_geom_bond_atom_site_label_1
_geom_bond_atom_site_label_2
_geom_bond_distance
Os1 C13 1.922(8)
Os1 C12 1.956(7)
Os1 C14 1.958(9)
Os1 C11 1.962(9)
Os1 Sb1 2.6554(5)
Os1 Os2 2.9638(4)
Os2 C24 1.920(8)
Os2 C22 1.949(8)
Os2 C23 1.954(9)
Os2 C21 1.972(9)
Os2 Sb1 2.6644(6)
Os3 C32 1.884(8)
Os3 C31 1.970(9)
Os3 C33 1.991(9)
Os3 Cl31 2.4315(19)
Os3 Cl32 2.438(2)
Os3 Sb1 2.6356(6)
Sb1 C51 2.134(8)
C11 O11 1.131(11)
C12 O12 1.114(9)
C13 O13 1.141(10)
C14 O14 1.126(10)
C21 O21 1.119(10)
C22 O22 1.131(10)
C23 O23 1.141(10)
C24 O24 1.143(9)
C31 O31 1.127(10)
C32 O32 1.137(10)
C33 O33 1.114(10)
C51 C52 1.381(10)
C51 C56 1.389(10)
C52 C53 1.374(12)
C52 H52 0.9500
C53 C54 1.384(14)
C53 H53 0.9500
C54 C55 1.353(14)
C54 H54 0.9500
C55 C56 1.362(12)
C55 H55 0.9500
C56 H56 0.9500
